data_1543090
loop_
_publ_author_name
'Vimala, G.'
'Poomathi, N.'
'Perumal, P. T.'
'SubbiahPandi, A.'

_publ_section_title
;
 5-(2-Hydroxybenzoyl)-1-methyl-3-nitropyridin-2(1<i>H</i>)-one
;
_journal_coeditor_code FF4005
_journal_issue 4
_journal_name_full IUCrData
_journal_page_first x160527
_journal_paper_doi 10.1107/S2414314616005277
_journal_volume 1
_journal_year 2016
_chemical_formula_iupac 'C13 H10 N2 O5'
_chemical_formula_moiety 'C13 H10 N2 O5'
_chemical_formula_sum 'C13 H10 N2 O5'
_chemical_formula_weight 274.23
_chemical_name_systematic
;
5-(2-Hydroxybenzoyl)-1-methyl-3-nitropyridin-2(1<i>H</i>)-one
;
_space_group_IT_number 14
_symmetry_cell_setting monoclinic
_symmetry_space_group_name_Hall '-P 2yn'
_symmetry_space_group_name_H-M 'P 1 21/n 1'
_atom_sites_solution_hydrogens geom
_atom_sites_solution_primary direct
_atom_sites_solution_secondary difmap
_audit_creation_method SHELXL-97
_cell_angle_alpha 90.00
_cell_angle_beta 107.474(4)
_cell_angle_gamma 90.00
_cell_formula_units_Z 4
_cell_length_a 7.4998(8)
_cell_length_b 13.8350(14)
_cell_length_c 12.2324(12)
_cell_measurement_reflns_used 1288
_cell_measurement_temperature 293(2)
_cell_measurement_theta_max 25.00
_cell_measurement_theta_min 2.28
_cell_volume 1210.7(2)
_computing_cell_refinement
;
APEX2 and SAINT (Bruker, 2004)
;
_computing_data_collection
;
APEX2 (Bruker, 2004)
;
_computing_data_reduction
;
SAINT and XPREP (Bruker, 2004)
;
_computing_molecular_graphics
;
ORTEP-3 for windows (Farrugia, 1997)
;
_computing_publication_material
;
PLATON (Spek, 2009)
;
_computing_structure_refinement
;
SHELXL-97 (Sheldrick, 2008)
;
_computing_structure_solution
;
SHELXS-97 (Sheldrick, 2008)
;
_diffrn_ambient_temperature 293(2)
_diffrn_measured_fraction_theta_full 0.984
_diffrn_measured_fraction_theta_max 0.984
_diffrn_measurement_device_type 'Bruker Kappa APEXII CCD'
_diffrn_measurement_method '\w and \f scan'
_diffrn_radiation_monochromator graphite
_diffrn_radiation_source 'fine-focus sealed tube'
_diffrn_radiation_type MoK\a
_diffrn_radiation_wavelength 0.71073
_diffrn_reflns_av_R_equivalents 0.0566
_diffrn_reflns_av_sigmaI/netI 0.0391
_diffrn_reflns_limit_h_max 8
_diffrn_reflns_limit_h_min -8
_diffrn_reflns_limit_k_max 16
_diffrn_reflns_limit_k_min -16
_diffrn_reflns_limit_l_max 14
_diffrn_reflns_limit_l_min -14
_diffrn_reflns_number 18309
_diffrn_reflns_theta_full 25.00
_diffrn_reflns_theta_max 25.00
_diffrn_reflns_theta_min 2.28
_exptl_absorpt_coefficient_mu 0.118
_exptl_absorpt_correction_T_max 0.979
_exptl_absorpt_correction_T_min 0.974
_exptl_absorpt_correction_type multi-scan
_exptl_absorpt_process_details
;
(SADABS; Bruker, 2004)
;
_exptl_crystal_colour Colourless
_exptl_crystal_density_diffrn 1.505
_exptl_crystal_density_method 'not measured'
_exptl_crystal_description block
_exptl_crystal_F_000 568
_exptl_crystal_size_max 0.22
_exptl_crystal_size_mid 0.20
_exptl_crystal_size_min 0.18
_refine_diff_density_max 0.419
_refine_diff_density_min -0.298
_refine_ls_extinction_method none
_refine_ls_goodness_of_fit_ref 1.011
_refine_ls_hydrogen_treatment mixed
_refine_ls_matrix_type full
_refine_ls_number_parameters 181
_refine_ls_number_reflns 2091
_refine_ls_number_restraints 0
_refine_ls_restrained_S_all 1.011
_refine_ls_R_factor_all 0.1032
_refine_ls_R_factor_gt 0.0557
_refine_ls_shift/su_max 0.000
_refine_ls_shift/su_mean 0.000
_refine_ls_structure_factor_coef Fsqd
_refine_ls_weighting_details 'calc w=1/[\s^2^(Fo^2^)+(0.0830P)^2^+0.9837P] where P=(Fo^2^+2Fc^2^)/3'
_refine_ls_weighting_scheme calc
_refine_ls_wR_factor_gt 0.1415
_refine_ls_wR_factor_ref 0.1757
_reflns_number_gt 1288
_reflns_number_total 2126
_reflns_threshold_expression >2sigma(I)
_cod_data_source_file ff4005sup1.cif
_cod_data_source_block I
_cod_original_sg_symbol_H-M 'P 21/n'
_cod_database_code 1543090

loop_
_symmetry_equiv_pos_as_xyz
'x, y, z'
'-x+1/2, y+1/2, -z+1/2'
'-x, -y, -z'
'x-1/2, -y-1/2, z-1/2'

loop_
_atom_site_type_symbol
_atom_site_label
_atom_site_fract_x
_atom_site_fract_y
_atom_site_fract_z
_atom_site_U_iso_or_equiv
_atom_site_adp_type
_atom_site_calc_flag
_atom_site_refinement_flags
_atom_site_occupancy
_atom_site_symmetry_multiplicity
O O2 0.8511(3) -0.05625(17) 1.07410(18) 0.0501(6) Uani d . 1 1
N N2 0.4933(3) 0.21890(17) 0.95459(19) 0.0352(6) Uani d . 1 1
O O5 0.2617(3) 0.22615(17) 0.78498(18) 0.0523(7) Uani d . 1 1
O O1 1.0686(4) -0.0637(2) 1.2845(2) 0.0662(8) Uani d . 1 1
H H1 0.9808 -0.0823 1.2307 0.099 Uiso calc R 1 1
C C8 0.7065(4) 0.0878(2) 1.0007(2) 0.0338(7) Uani d . 1 1
C C12 0.6121(4) 0.0460(2) 0.8948(2) 0.0361(7) Uani d . 1 1
H H12 0.6469 -0.0148 0.8759 0.043 Uiso calc R 1 1
N N1 0.3812(4) 0.0517(2) 0.7088(2) 0.0511(8) Uani d . 1 1
C C9 0.6406(4) 0.1738(2) 1.0272(2) 0.0357(7) Uani d . 1 1
H H9 0.6993 0.2022 1.0978 0.043 Uiso calc R 1 1
C C11 0.4714(4) 0.0938(2) 0.8206(2) 0.0372(8) Uani d . 1 1
C C6 1.0100(4) 0.0801(2) 1.1684(2) 0.0378(8) Uani d . 1 1
O O3 0.3589(5) 0.1021(2) 0.6255(2) 0.0864(10) Uani d . 1 1
C C7 0.8572(4) 0.0327(2) 1.0816(2) 0.0369(7) Uani d . 1 1
C C10 0.3981(4) 0.1837(2) 0.8458(2) 0.0373(8) Uani d . 1 1
O O4 0.3364(4) -0.0328(2) 0.7060(2) 0.0750(9) Uani d . 1 1
C C5 1.0684(4) 0.1731(3) 1.1538(3) 0.0493(9) Uani d . 1 1
H H5 1.0048 0.2080 1.0888 0.059 Uiso calc R 1 1
C C1 1.1098(4) 0.0286(3) 1.2664(3) 0.0477(9) Uani d . 1 1
C C13 0.4218(5) 0.3087(2) 0.9891(3) 0.0538(10) Uani d . 1 1
H H13A 0.3173 0.3312 0.9277 0.081 Uiso calc R 1 1
H H13B 0.5185 0.3568 1.0063 0.081 Uiso calc R 1 1
H H13C 0.3827 0.2970 1.0558 0.081 Uiso calc R 1 1
C C2 1.2540(5) 0.0719(4) 1.3476(3) 0.0640(11) Uani d . 1 1
H H2 1.3150 0.0388 1.4145 0.077 Uiso calc R 1 1
C C4 1.2182(5) 0.2144(3) 1.2333(3) 0.0646(11) Uani d . 1 1
H H4 1.2582 0.2761 1.2216 0.078 Uiso calc R 1 1
C C3 1.3088(5) 0.1631(4) 1.3310(4) 0.0726(13) Uani d . 1 1
H H3 1.4086 0.1913 1.3863 0.087 Uiso calc R 1 1

loop_
_atom_site_aniso_label
_atom_site_aniso_U_11
_atom_site_aniso_U_22
_atom_site_aniso_U_33
_atom_site_aniso_U_12
_atom_site_aniso_U_13
_atom_site_aniso_U_23
O2 0.0543(14) 0.0430(15) 0.0478(14) 0.0061(11) 0.0074(11) 0.0055(11)
N2 0.0360(14) 0.0363(15) 0.0288(13) 0.0027(11) 0.0028(11) -0.0011(11)
O5 0.0506(14) 0.0564(15) 0.0388(13) 0.0125(11) -0.0036(11) 0.0050(11)
O1 0.0713(17) 0.0667(19) 0.0514(15) 0.0189(14) 0.0047(13) 0.0210(13)
C8 0.0338(16) 0.0388(18) 0.0273(16) -0.0004(13) 0.0070(13) 0.0012(13)
C12 0.0378(17) 0.0374(18) 0.0327(17) -0.0006(13) 0.0099(14) -0.0022(13)
N1 0.0454(16) 0.065(2) 0.0345(17) 0.0050(15) -0.0004(13) -0.0135(16)
C9 0.0355(16) 0.0421(19) 0.0247(15) -0.0037(14) 0.0018(13) -0.0010(13)
C11 0.0394(17) 0.0409(19) 0.0275(16) -0.0027(14) 0.0042(14) -0.0044(13)
C6 0.0337(16) 0.049(2) 0.0291(17) 0.0064(14) 0.0073(13) 0.0012(14)
O3 0.121(3) 0.096(2) 0.0275(14) 0.0062(19) 0.0009(15) -0.0046(15)
C7 0.0381(17) 0.044(2) 0.0299(16) 0.0054(14) 0.0117(13) 0.0053(14)
C10 0.0391(17) 0.0402(18) 0.0285(16) -0.0015(14) 0.0042(14) 0.0036(14)
O4 0.0760(19) 0.067(2) 0.0690(19) -0.0128(15) 0.0019(14) -0.0323(15)
C5 0.0418(19) 0.056(2) 0.048(2) -0.0010(16) 0.0095(16) -0.0015(16)
C1 0.0411(19) 0.065(2) 0.0346(18) 0.0132(17) 0.0078(15) -0.0002(17)
C13 0.060(2) 0.048(2) 0.047(2) 0.0135(17) 0.0068(17) -0.0123(16)
C2 0.052(2) 0.096(3) 0.036(2) 0.020(2) 0.0003(18) -0.008(2)
C4 0.045(2) 0.072(3) 0.072(3) -0.0133(19) 0.010(2) -0.018(2)
C3 0.043(2) 0.105(4) 0.058(3) 0.001(2) -0.0036(19) -0.035(3)

loop_
_atom_type_symbol
_atom_type_description
_atom_type_scat_dispersion_real
_atom_type_scat_dispersion_imag
_atom_type_scat_source
C C 0.0033 0.0016 'International Tables Vol C Tables 4.2.6.8 and 6.1.1.4'
H H 0.0000 0.0000 'International Tables Vol C Tables 4.2.6.8 and 6.1.1.4'
N N 0.0061 0.0033 'International Tables Vol C Tables 4.2.6.8 and 6.1.1.4'
O O 0.0106 0.0060 'International Tables Vol C Tables 4.2.6.8 and 6.1.1.4'

loop_
_geom_angle_atom_site_label_1
_geom_angle_atom_site_label_2
_geom_angle_atom_site_label_3
_geom_angle
C9 N2 C10 123.5(3)
C9 N2 C13 120.2(2)
C10 N2 C13 116.3(2)
C1 O1 H1 109.5
C9 C8 C12 117.5(3)
C9 C8 C7 123.5(3)
C12 C8 C7 118.7(3)
C11 C12 C8 119.8(3)
C11 C12 H12 120.1
C8 C12 H12 120.1
O3 N1 O4 124.5(3)
O3 N1 C11 118.2(3)
O4 N1 C11 117.3(3)
N2 C9 C8 122.1(3)
N2 C9 H9 118.9
C8 C9 H9 118.9
C12 C11 C10 123.9(3)
C12 C11 N1 119.2(3)
C10 C11 N1 116.8(3)
C5 C6 C1 118.3(3)
C5 C6 C7 122.0(3)
C1 C6 C7 119.6(3)
O2 C7 C6 120.3(3)
O2 C7 C8 117.6(3)
C6 C7 C8 122.1(3)
O5 C10 N2 120.6(3)
O5 C10 C11 126.4(3)
N2 C10 C11 112.9(2)
C4 C5 C6 121.2(3)
C4 C5 H5 119.4
C6 C5 H5 119.4
O1 C1 C2 117.8(3)
O1 C1 C6 122.2(3)
C2 C1 C6 120.0(4)
N2 C13 H13A 109.5
N2 C13 H13B 109.5
H13A C13 H13B 109.5
N2 C13 H13C 109.5
H13A C13 H13C 109.5
H13B C13 H13C 109.5
C3 C2 C1 120.5(4)
C3 C2 H2 119.8
C1 C2 H2 119.8
C5 C4 C3 119.1(4)
C5 C4 H4 120.5
C3 C4 H4 120.5
C2 C3 C4 120.8(3)
C2 C3 H3 119.6
C4 C3 H3 119.6

loop_
_geom_bond_atom_site_label_1
_geom_bond_atom_site_label_2
_geom_bond_distance
O2 C7 1.234(4)
N2 C9 1.345(4)
N2 C10 1.395(4)
N2 C13 1.465(4)
O5 C10 1.219(3)
O1 C1 1.348(4)
O1 H1 0.8200
C8 C9 1.364(4)
C8 C12 1.402(4)
C8 C7 1.472(4)
C12 C11 1.342(4)
C12 H12 0.9300
N1 O3 1.205(4)
N1 O4 1.214(4)
N1 C11 1.453(4)
C9 H9 0.9300
C11 C10 1.431(4)
C6 C5 1.388(5)
C6 C1 1.402(4)
C6 C7 1.463(4)
C5 C4 1.370(5)
C5 H5 0.9300
C1 C2 1.367(5)
C13 H13A 0.9600
C13 H13B 0.9600
C13 H13C 0.9600
C2 C3 1.361(6)
C2 H2 0.9300
C4 C3 1.381(6)
C4 H4 0.9300
C3 H3 0.9300

loop_
_geom_hbond_atom_site_label_D
_geom_hbond_atom_site_label_H
_geom_hbond_atom_site_label_A
_geom_hbond_site_symmetry_A
_geom_hbond_distance_DH
_geom_hbond_distance_HA
_geom_hbond_distance_DA
_geom_hbond_angle_DHA
O1 H1 O2 . 0.82 1.90 2.603(3) 142
C4 H4 O1 2_757 0.93 2.58 3.498(5) 169
C9 H9 O5 4_666 0.93 2.41 3.311(3) 164
C13 H13A O4 2_556 0.96 2.53 3.388(4) 148
C13 H13B O3 4_666 0.96 2.59 3.431(5) 146

loop_
_geom_torsion_atom_site_label_1
_geom_torsion_atom_site_label_2
_geom_torsion_atom_site_label_3
_geom_torsion_atom_site_label_4
_geom_torsion
C9 C8 C12 C11 4.7(4)
C7 C8 C12 C11 178.5(3)
C10 N2 C9 C8 -1.5(5)
C13 N2 C9 C8 177.0(3)
C12 C8 C9 N2 -1.4(4)
C7 C8 C9 N2 -174.9(3)
C8 C12 C11 C10 -5.4(5)
C8 C12 C11 N1 176.9(3)
O3 N1 C11 C12 -131.4(3)
O4 N1 C11 C12 47.3(4)
O3 N1 C11 C10 50.7(4)
O4 N1 C11 C10 -130.6(3)
C5 C6 C7 O2 153.2(3)
C1 C6 C7 O2 -22.5(4)
C5 C6 C7 C8 -26.8(4)
C1 C6 C7 C8 157.5(3)
C9 C8 C7 O2 147.5(3)
C12 C8 C7 O2 -25.8(4)
C9 C8 C7 C6 -32.4(4)
C12 C8 C7 C6 154.2(3)
C9 N2 C10 O5 177.7(3)
C13 N2 C10 O5 -0.9(4)
C9 N2 C10 C11 1.1(4)
C13 N2 C10 C11 -177.5(3)
C12 C11 C10 O5 -173.9(3)
N1 C11 C10 O5 3.9(5)
C12 C11 C10 N2 2.4(4)
N1 C11 C10 N2 -179.8(3)
C1 C6 C5 C4 -0.8(5)
C7 C6 C5 C4 -176.5(3)
C5 C6 C1 O1 -176.5(3)
C7 C6 C1 O1 -0.7(5)
C5 C6 C1 C2 3.5(5)
C7 C6 C1 C2 179.4(3)
O1 C1 C2 C3 176.3(3)
C6 C1 C2 C3 -3.7(5)
C6 C5 C4 C3 -1.7(6)
C1 C2 C3 C4 1.2(6)
C5 C4 C3 C2 1.6(6)

_cod_database_fobs_code 1543090
